data_7032031
loop_
_publ_author_name
'Bansal, Deepak'
'Kumar, Gulshan'
'Hundal, Geeta'
'Gupta, Rajeev'

_publ_section_title
;
 Mononuclear complexes of amide-based ligands containing appended
 functional groups: role of secondary coordination spheres on catalysis.
;
_journal_issue 39
_journal_name_full 'Dalton transactions (Cambridge, England : 2003)'
_journal_page_first 14865
_journal_page_last 14875
_journal_paper_doi 10.1039/c4dt02079k
_journal_volume 43
_journal_year 2014
_chemical_formula_moiety 'C13 H13 Cd N7 O8 S2'
_chemical_formula_sum 'C13 H13 Cd N7 O8 S2'
_chemical_formula_weight 571.82
_chemical_name_systematic
;
 ?
;
_space_group_IT_number 15
_symmetry_cell_setting monoclinic
_symmetry_space_group_name_Hall '-C 2yc'
_symmetry_space_group_name_H-M 'C 1 2/c 1'
_atom_sites_solution_hydrogens geom
_atom_sites_solution_primary direct
_atom_sites_solution_secondary difmap
_audit_creation_method SHELXL-97
_cell_angle_alpha 90.00
_cell_angle_beta 105.024(3)
_cell_angle_gamma 90.00
_cell_formula_units_Z 4
_cell_length_a 18.417(4)
_cell_length_b 12.981(5)
_cell_length_c 8.292(4)
_cell_measurement_reflns_used 3770
_cell_measurement_temperature 293(2)
_cell_measurement_theta_max 33.5
_cell_measurement_theta_min 2.10
_cell_volume 1914.6(13)
_computing_cell_refinement 'Bruker SAINT'
_computing_data_collection 'Bruker APEX2'
_computing_data_reduction 'Bruker SAINT'
_computing_molecular_graphics 'Bruker SHELXTL'
_computing_publication_material 'Bruker SHELXTL'
_computing_structure_refinement 'SHELXL-97 (Sheldrick, 2008)'
_computing_structure_solution 'SIR-92 (Altamore et al., 1993)'
_diffrn_ambient_temperature 293(2)
_diffrn_measured_fraction_theta_full 0.998
_diffrn_measured_fraction_theta_max 0.998
_diffrn_measurement_device_type 'Bruker APEX-II CCD'
_diffrn_measurement_method '\f and \w scans'
_diffrn_radiation_monochromator graphite
_diffrn_radiation_source 'fine-focus sealed tube'
_diffrn_radiation_type MoK\a
_diffrn_radiation_wavelength 0.71073
_diffrn_reflns_av_R_equivalents 0.0574
_diffrn_reflns_av_sigmaI/netI 0.0293
_diffrn_reflns_limit_h_max 23
_diffrn_reflns_limit_h_min -24
_diffrn_reflns_limit_k_max 16
_diffrn_reflns_limit_k_min -16
_diffrn_reflns_limit_l_max 10
_diffrn_reflns_limit_l_min -10
_diffrn_reflns_number 31660
_diffrn_reflns_theta_full 27.73
_diffrn_reflns_theta_max 27.73
_diffrn_reflns_theta_min 1.94
_exptl_absorpt_coefficient_mu 1.420
_exptl_absorpt_correction_T_max 0.8480
_exptl_absorpt_correction_T_min 0.7359
_exptl_absorpt_correction_type multi-scan
_exptl_absorpt_process_details sadabs
_exptl_crystal_colour white
_exptl_crystal_density_diffrn 1.984
_exptl_crystal_density_method 'not measured'
_exptl_crystal_description cubic
_exptl_crystal_F_000 1136
_exptl_crystal_size_max 0.23
_exptl_crystal_size_mid 0.18
_exptl_crystal_size_min 0.12
_refine_diff_density_max 0.608
_refine_diff_density_min -0.406
_refine_diff_density_rms 0.095
_refine_ls_extinction_method none
_refine_ls_goodness_of_fit_ref 1.109
_refine_ls_hydrogen_treatment mixed
_refine_ls_matrix_type full
_refine_ls_number_parameters 145
_refine_ls_number_reflns 2252
_refine_ls_number_restraints 1
_refine_ls_restrained_S_all 1.110
_refine_ls_R_factor_all 0.0538
_refine_ls_R_factor_gt 0.0367
_refine_ls_shift/su_max 0.000
_refine_ls_shift/su_mean 0.000
_refine_ls_structure_factor_coef Fsqd
_refine_ls_weighting_details 'calc w=1/[\s^2^(Fo^2^)+(0.0087P)^2^+8.4609P] where P=(Fo^2^+2Fc^2^)/3'
_refine_ls_weighting_scheme calc
_refine_ls_wR_factor_gt 0.0620
_refine_ls_wR_factor_ref 0.0697
_reflns_number_gt 1869
_reflns_number_total 2252
_reflns_threshold_expression >2sigma(I)
_cod_data_source_file c4dt02079k2.cif
_cod_data_source_block shelxl
_cod_depositor_comments 'Adding full bibliography for 7032028--7032032.cif.'
_cod_original_sg_symbol_H-M 'C 2/c'
_cod_database_code 7032031

loop_
_symmetry_equiv_pos_as_xyz
'x, y, z'
'-x, y, -z+1/2'
'x+1/2, y+1/2, z'
'-x+1/2, y+1/2, -z+1/2'
'-x, -y, -z'
'x, -y, z-1/2'
'-x+1/2, -y+1/2, -z'
'x+1/2, -y+1/2, z-1/2'

loop_
_atom_site_label
_atom_site_type_symbol
_atom_site_fract_x
_atom_site_fract_y
_atom_site_fract_z
_atom_site_U_iso_or_equiv
_atom_site_adp_type
_atom_site_occupancy
_atom_site_symmetry_multiplicity
_atom_site_calc_flag
_atom_site_refinement_flags
C1 C 0.7063(2) 0.0634(3) 1.1870(5) 0.0481(10) Uani 1 1 d .
H1A H 0.7360 0.0272 1.1241 0.058 Uiso 1 1 calc R
H1B H 0.6848 0.0131 1.2480 0.058 Uiso 1 1 calc R
C2 C 0.7547(2) 0.1385(3) 1.3062(5) 0.0557(11) Uani 1 1 d .
H2A H 0.8074 0.1236 1.3179 0.067 Uiso 1 1 calc R
H2B H 0.7449 0.1331 1.4153 0.067 Uiso 1 1 calc R
C3 C 0.65373(18) 0.2226(3) 1.0734(4) 0.0347(7) Uani 1 1 d .
C4 C 0.6158(2) 0.3848(3) 0.9706(4) 0.0374(8) Uani 1 1 d .
C5 C 0.5000 0.6072(4) 0.7500 0.0454(13) Uani 1 2 d S
H5 H 0.5000 0.6788 0.7500 0.054 Uiso 1 2 calc SR
C6 C 0.4420(2) 0.5542(3) 0.6453(5) 0.0421(9) Uani 1 1 d .
H6 H 0.4020 0.5891 0.5750 0.050 Uiso 1 1 calc R
C7 C 0.44437(19) 0.4481(3) 0.6468(4) 0.0329(7) Uani 1 1 d .
N3 N 0.64704(18) 0.1222(2) 1.0752(4) 0.0427(8) Uani 1 1 d D
N2 N 0.60418(15) 0.2808(2) 0.9650(3) 0.0346(6) Uani 1 1 d .
N1 N 0.5000 0.3966(3) 0.7500 0.0309(9) Uani 1 2 d S
N4 N 0.4242(2) 0.1360(3) 0.9727(4) 0.0506(9) Uani 1 1 d .
O1 O 0.66931(16) 0.43009(19) 1.0615(4) 0.0569(8) Uani 1 1 d .
O2 O 0.4561(2) 0.0896(2) 0.8762(4) 0.0726(10) Uani 1 1 d .
O3 O 0.3968(2) 0.0873(3) 1.0684(5) 0.0865(12) Uani 1 1 d .
O4 O 0.42155(19) 0.2302(2) 0.9613(4) 0.0693(9) Uani 1 1 d .
S1 S 0.73247(5) 0.26709(8) 1.22282(12) 0.0456(2) Uani 1 1 d .
Cd1 Cd 0.5000 0.22285(3) 0.7500 0.03339(11) Uani 1 2 d S
H1 H 0.6090(15) 0.093(3) 1.015(4) 0.040 Uiso 1 1 d D

loop_
_atom_site_aniso_label
_atom_site_aniso_U_11
_atom_site_aniso_U_22
_atom_site_aniso_U_33
_atom_site_aniso_U_23
_atom_site_aniso_U_13
_atom_site_aniso_U_12
C1 0.049(2) 0.036(2) 0.055(2) 0.0072(18) 0.0066(19) 0.0087(18)
C2 0.054(3) 0.049(2) 0.050(2) 0.0118(19) -0.011(2) 0.007(2)
C3 0.0313(17) 0.0358(18) 0.0333(17) 0.0016(16) 0.0015(13) 0.0031(16)
C4 0.0363(19) 0.0305(18) 0.040(2) -0.0015(15) -0.0006(15) -0.0030(15)
C5 0.060(4) 0.021(2) 0.049(3) 0.000 0.002(3) 0.000
C6 0.047(2) 0.0277(17) 0.043(2) 0.0041(15) -0.0033(17) 0.0057(16)
C7 0.0331(18) 0.0295(17) 0.0321(18) 0.0020(14) 0.0017(14) 0.0008(14)
N3 0.0398(18) 0.0305(16) 0.0481(19) 0.0054(14) -0.0061(14) -0.0016(14)
N2 0.0323(15) 0.0274(14) 0.0381(15) 0.0016(13) -0.0017(12) -0.0016(13)
N1 0.032(2) 0.0228(19) 0.034(2) 0.000 0.0016(17) 0.000
N4 0.054(2) 0.046(2) 0.052(2) -0.0066(17) 0.0151(17) -0.0140(17)
O1 0.0529(17) 0.0325(14) 0.0658(19) -0.0001(13) -0.0201(14) -0.0072(12)
O2 0.108(3) 0.0396(16) 0.089(2) 0.0039(16) 0.061(2) 0.0008(17)
O3 0.117(3) 0.077(2) 0.084(3) 0.001(2) 0.060(2) -0.029(2)
O4 0.087(2) 0.0419(17) 0.086(2) -0.0111(17) 0.0348(19) -0.0053(17)
S1 0.0410(5) 0.0408(5) 0.0434(5) 0.0022(4) -0.0099(4) -0.0014(4)
Cd1 0.0335(2) 0.02305(17) 0.0387(2) 0.000 0.00052(14) 0.000

loop_
_atom_type_symbol
_atom_type_description
_atom_type_scat_dispersion_real
_atom_type_scat_dispersion_imag
_atom_type_scat_source
C C 0.0033 0.0016 'International Tables Vol C Tables 4.2.6.8 and 6.1.1.4'
H H 0.0000 0.0000 'International Tables Vol C Tables 4.2.6.8 and 6.1.1.4'
N N 0.0061 0.0033 'International Tables Vol C Tables 4.2.6.8 and 6.1.1.4'
O O 0.0106 0.0060 'International Tables Vol C Tables 4.2.6.8 and 6.1.1.4'
S S 0.1246 0.1234 'International Tables Vol C Tables 4.2.6.8 and 6.1.1.4'
Cd Cd -0.8075 1.2024 'International Tables Vol C Tables 4.2.6.8 and 6.1.1.4'

loop_
_geom_angle_atom_site_label_1
_geom_angle_atom_site_label_2
_geom_angle_atom_site_label_3
_geom_angle
_geom_angle_site_symmetry_1
_geom_angle_site_symmetry_3
N3 C1 C2 107.3(3) . .
N3 C1 H1A 110.2 . .
C2 C1 H1A 110.2 . .
N3 C1 H1B 110.2 . .
C2 C1 H1B 110.2 . .
H1A C1 H1B 108.5 . .
C1 C2 S1 108.0(3) . .
C1 C2 H2A 110.1 . .
S1 C2 H2A 110.1 . .
C1 C2 H2B 110.1 . .
S1 C2 H2B 110.1 . .
H2A C2 H2B 108.4 . .
N3 C3 N2 121.4(3) . .
N3 C3 S1 112.6(2) . .
N2 C3 S1 125.9(3) . .
O1 C4 N2 126.2(3) . .
O1 C4 C7 118.2(3) . 2_656
N2 C4 C7 115.6(3) . 2_656
C6 C5 C6 119.9(5) . 2_656
C6 C5 H5 120.0 . .
C6 C5 H5 120.0 2_656 .
C5 C6 C7 118.5(3) . .
C5 C6 H6 120.8 . .
C7 C6 H6 120.8 . .
N1 C7 C6 121.7(3) . .
N1 C7 C4 117.0(3) . 2_656
C6 C7 C4 121.3(3) . 2_656
C3 N3 C1 118.2(3) . .
C3 N3 H1 121(3) . .
C1 N3 H1 121(3) . .
C3 N2 C4 117.5(3) . .
C3 N2 Cd1 127.0(2) . .
C4 N2 Cd1 115.3(2) . .
C7 N1 C7 119.8(4) 2_656 .
C7 N1 Cd1 120.1(2) 2_656 .
C7 N1 Cd1 120.1(2) . .
O3 N4 O4 123.4(4) . .
O3 N4 O2 120.2(4) . .
O4 N4 O2 116.4(4) . .
N4 O2 Cd1 102.0(2) . .
N4 O4 Cd1 89.8(2) . .
C3 S1 C2 91.69(18) . .
N1 Cd1 O2 139.46(8) . 2_656
N1 Cd1 O2 139.46(8) . .
O2 Cd1 O2 81.07(16) 2_656 .
N1 Cd1 N2 71.54(7) . .
O2 Cd1 N2 105.76(12) 2_656 .
O2 Cd1 N2 102.11(12) . .
N1 Cd1 N2 71.54(7) . 2_656
O2 Cd1 N2 102.11(12) 2_656 2_656
O2 Cd1 N2 105.76(12) . 2_656
N2 Cd1 N2 143.08(14) . 2_656
N1 Cd1 O4 87.84(7) . .
O2 Cd1 O4 132.68(11) 2_656 .
O2 Cd1 O4 51.64(10) . .
N2 Cd1 O4 87.92(11) . .
N2 Cd1 O4 90.71(11) 2_656 .
N1 Cd1 O4 87.84(7) . 2_656
O2 Cd1 O4 51.64(10) 2_656 2_656
O2 Cd1 O4 132.68(11) . 2_656
N2 Cd1 O4 90.71(11) . 2_656
N2 Cd1 O4 87.92(11) 2_656 2_656
O4 Cd1 O4 175.68(14) . 2_656

loop_
_geom_bond_atom_site_label_1
_geom_bond_atom_site_label_2
_geom_bond_distance
_geom_bond_site_symmetry_2
C1 N3 1.452(5) .
C1 C2 1.505(5) .
C1 H1A 0.9700 .
C1 H1B 0.9700 .
C2 S1 1.812(4) .
C2 H2A 0.9700 .
C2 H2B 0.9700 .
C3 N3 1.309(4) .
C3 N2 1.337(4) .
C3 S1 1.744(3) .
C4 O1 1.224(4) .
C4 N2 1.365(4) .
C4 C7 1.514(5) 2_656
C5 C6 1.374(4) .
C5 C6 1.374(4) 2_656
C5 H5 0.9300 .
C6 C7 1.378(4) .
C6 H6 0.9300 .
C7 N1 1.332(4) .
C7 C4 1.514(5) 2_656
N3 H1 0.838(18) .
N2 Cd1 2.378(3) .
N1 C7 1.332(4) 2_656
N1 Cd1 2.255(4) .
N4 O3 1.221(4) .
N4 O4 1.227(4) .
N4 O2 1.261(4) .
O2 Cd1 2.276(3) .
O4 Cd1 2.546(3) .
Cd1 O2 2.276(3) 2_656
Cd1 N2 2.378(3) 2_656
Cd1 O4 2.546(3) 2_656

loop_
_geom_torsion_atom_site_label_1
_geom_torsion_atom_site_label_2
_geom_torsion_atom_site_label_3
_geom_torsion_atom_site_label_4
_geom_torsion
_geom_torsion_site_symmetry_1
_geom_torsion_site_symmetry_4
N3 C1 C2 S1 -14.7(4) . .
C6 C5 C6 C7 -0.9(3) 2_656 .
C5 C6 C7 N1 2.0(5) . .
C5 C6 C7 C4 -177.2(3) . 2_656
N2 C3 N3 C1 175.0(3) . .
S1 C3 N3 C1 -4.5(5) . .
C2 C1 N3 C3 12.9(5) . .
N3 C3 N2 C4 -179.4(3) . .
S1 C3 N2 C4 0.1(5) . .
N3 C3 N2 Cd1 -3.0(5) . .
S1 C3 N2 Cd1 176.44(17) . .
O1 C4 N2 C3 3.1(6) . .
C7 C4 N2 C3 -176.2(3) 2_656 .
O1 C4 N2 Cd1 -173.6(3) . .
C7 C4 N2 Cd1 7.0(4) 2_656 .
C6 C7 N1 C7 -1.0(3) . 2_656
C4 C7 N1 C7 178.2(4) 2_656 2_656
C6 C7 N1 Cd1 179.0(3) . .
C4 C7 N1 Cd1 -1.8(4) 2_656 .
O3 N4 O2 Cd1 -176.3(3) . .
O4 N4 O2 Cd1 5.1(4) . .
O3 N4 O4 Cd1 177.0(4) . .
O2 N4 O4 Cd1 -4.4(4) . .
N3 C3 S1 C2 -4.4(3) . .
N2 C3 S1 C2 176.1(3) . .
C1 C2 S1 C3 11.2(3) . .
C7 N1 Cd1 O2 -88.9(2) 2_656 2_656
C7 N1 Cd1 O2 91.1(2) . 2_656
C7 N1 Cd1 O2 91.1(2) 2_656 .
C7 N1 Cd1 O2 -88.9(2) . .
C7 N1 Cd1 N2 3.94(19) 2_656 .
C7 N1 Cd1 N2 -176.06(19) . .
C7 N1 Cd1 N2 -176.06(19) 2_656 2_656
C7 N1 Cd1 N2 3.94(19) . 2_656
C7 N1 Cd1 O4 92.47(19) 2_656 .
C7 N1 Cd1 O4 -87.53(19) . .
C7 N1 Cd1 O4 -87.53(19) 2_656 2_656
C7 N1 Cd1 O4 92.47(19) . 2_656
N4 O2 Cd1 N1 -1.0(4) . .
N4 O2 Cd1 O2 179.0(4) . 2_656
N4 O2 Cd1 N2 74.7(3) . .
N4 O2 Cd1 N2 -80.8(3) . 2_656
N4 O2 Cd1 O4 -2.8(2) . .
N4 O2 Cd1 O4 177.1(2) . 2_656
C3 N2 Cd1 N1 177.8(3) . .
C4 N2 Cd1 N1 -5.8(2) . .
C3 N2 Cd1 O2 -44.7(3) . 2_656
C4 N2 Cd1 O2 131.8(3) . 2_656
C3 N2 Cd1 O2 39.4(3) . .
C4 N2 Cd1 O2 -144.2(3) . .
C3 N2 Cd1 N2 177.8(3) . 2_656
C4 N2 Cd1 N2 -5.8(2) . 2_656
C3 N2 Cd1 O4 89.3(3) . .
C4 N2 Cd1 O4 -94.2(3) . .
C3 N2 Cd1 O4 -94.8(3) . 2_656
C4 N2 Cd1 O4 81.7(3) . 2_656
N4 O4 Cd1 N1 -176.0(2) . .
N4 O4 Cd1 O2 5.2(3) . 2_656
N4 O4 Cd1 O2 2.8(2) . .
N4 O4 Cd1 N2 -104.5(2) . .
N4 O4 Cd1 N2 112.5(2) . 2_656
N4 O4 Cd1 O4 -176.0(2) . 2_656
